data_1553053
loop_
_publ_author_name
'Zheng, Fangrui'
'Xie, Zuowei'

_publ_section_title
;
 Reaction of N-heterocyclic carbenes with 13-vertex closo-carboranes:
 synthesis and structural characterization of zwitterionic salts of
 13-vertex nido-carboranes
;
_journal_issue 1
_journal_name_full 'Organic Chemistry Frontiers'
_journal_page_first 55
_journal_paper_doi 10.1039/C4QO00287C
_journal_volume 2
_journal_year 2015
_chemical_formula_sum 'C41 H63 B11 N2 O'
_chemical_formula_weight 718.84
_space_group_IT_number 19
_space_group_name_Hall 'P 2ac 2ab'
_space_group_name_H-M_alt 'P 21 21 21'
_symmetry_cell_setting orthorhombic
_symmetry_space_group_name_H-M 'P 21 21 21'
_atom_sites_solution_hydrogens geom
_atom_sites_solution_primary direct
_atom_sites_solution_secondary difmap
_audit_creation_method SHELXL-97
_audit_update_record
;
2014-11-03 deposited with the CCDC.
2014-12-10 downloaded from the CCDC.
;
_cell_angle_alpha 90.00
_cell_angle_beta 90.00
_cell_angle_gamma 90.00
_cell_formula_units_Z 4
_cell_length_a 10.343(4)
_cell_length_b 18.963(7)
_cell_length_c 22.347(9)
_cell_measurement_reflns_used 186
_cell_measurement_temperature 173(2)
_cell_measurement_theta_max 15
_cell_measurement_theta_min 15
_cell_volume 4383(3)
_computing_cell_refinement 'BRUKER KAPPA APEXII DUO DIFFRACTOMETER'
_computing_data_collection 'BRUKER KAPPA APEXII DUO DIFFRACTOMETER'
_computing_data_reduction 'BRUKER KAPPA APEXII DUO DIFFRACTOMETER'
_computing_molecular_graphics 'SIEMENS SHELXTL'
_computing_publication_material 'SIEMENS SHELXTL'
_computing_structure_refinement 'SHELXL-97 (Sheldrick, 2008)'
_computing_structure_solution 'SHELXS-97 (Sheldrick, 2008)'
_diffrn_ambient_temperature 173(2)
_diffrn_measured_fraction_theta_full 0.998
_diffrn_measured_fraction_theta_max 0.998
_diffrn_measurement_device_type 'BRUKER KAPPA APEXII DUO DIFFRACTOMETER'
_diffrn_measurement_method 'PHI & OMEGA SCAN'
_diffrn_radiation_monochromator graphite
_diffrn_radiation_source 'fine-focus sealed tube'
_diffrn_radiation_type MoK\a
_diffrn_radiation_wavelength 0.71073
_diffrn_reflns_av_R_equivalents 0.1752
_diffrn_reflns_av_sigmaI/netI 0.2033
_diffrn_reflns_limit_h_max 11
_diffrn_reflns_limit_h_min -12
_diffrn_reflns_limit_k_max 22
_diffrn_reflns_limit_k_min -22
_diffrn_reflns_limit_l_max 26
_diffrn_reflns_limit_l_min -26
_diffrn_reflns_number 26278
_diffrn_reflns_theta_full 25.25
_diffrn_reflns_theta_max 25.25
_diffrn_reflns_theta_min 2.17
_exptl_absorpt_coefficient_mu 0.060
_exptl_absorpt_correction_T_max 0.7310
_exptl_absorpt_correction_T_min 0.5690
_exptl_absorpt_correction_type multi-scan
_exptl_crystal_colour colourless
_exptl_crystal_density_diffrn 1.089
_exptl_crystal_density_method 'not measured'
_exptl_crystal_description block
_exptl_crystal_F_000 1544
_exptl_crystal_size_max 0.40
_exptl_crystal_size_mid 0.30
_exptl_crystal_size_min 0.20
_platon_squeeze_details
;
;
_refine_diff_density_max 0.219
_refine_diff_density_min -0.196
_refine_diff_density_rms 0.052
_refine_ls_extinction_coef 0.0133(16)
_refine_ls_extinction_expression Fc^*^=kFc[1+0.001xFc^2^\l^3^/sin(2\q)]^-1/4^
_refine_ls_extinction_method SHELXL
_refine_ls_goodness_of_fit_ref 0.908
_refine_ls_hydrogen_treatment riding
_refine_ls_matrix_type full
_refine_ls_number_parameters 509
_refine_ls_number_reflns 7947
_refine_ls_number_restraints 0
_refine_ls_restrained_S_all 0.908
_refine_ls_R_factor_all 0.1555
_refine_ls_R_factor_gt 0.0834
_refine_ls_shift/su_max 0.000
_refine_ls_shift/su_mean 0.000
_refine_ls_structure_factor_coef Fsqd
_refine_ls_weighting_details 'calc w=1/[\s^2^(Fo^2^)+(0.0863P)^2^+0.0000P] where P=(Fo^2^+2Fc^2^)/3'
_refine_ls_weighting_scheme calc
_refine_ls_wR_factor_gt 0.1844
_refine_ls_wR_factor_ref 0.2188
_reflns_number_gt 4078
_reflns_number_total 7947
_reflns_threshold_expression >2sigma(I)
_cod_data_source_file c4qo00287c2.cif
_cod_data_source_block 5
_cod_depositor_comments
;
The following automatic conversions were performed:

data item '_symmetry_cell_setting' value 'Orthorhombic' was changed
to 'orthorhombic' in accordance with the
/home/saulius/struct/COD-crude-data/automatic-downloads/DataCite-retrospective/RSC/depositions/lib/dictionaries/cif_core.dic
dictionary named 'cif_core.dic' version 2.4.2 last updated on
2011-04-26.

Automatic conversion script
Id: cif_fix_values 6909 2019-04-08 15:41:33Z antanas 
;
_cod_original_sg_symbol_H-M P2(1)2(1)2(1)
_cod_database_code 1553053

loop_
_symmetry_equiv_pos_as_xyz
'x, y, z'
'-x+1/2, -y, z+1/2'
'-x, y+1/2, -z+1/2'
'x+1/2, -y+1/2, -z'

loop_
_atom_site_label
_atom_site_type_symbol
_atom_site_fract_x
_atom_site_fract_y
_atom_site_fract_z
_atom_site_U_iso_or_equiv
_atom_site_adp_type
_atom_site_occupancy
_atom_site_symmetry_multiplicity
_atom_site_calc_flag
_atom_site_refinement_flags
N1 N 0.4766(4) 0.43684(19) 1.30664(15) 0.0320(9) Uani 1 1 d .
N2 N 0.4329(4) 0.41519(19) 1.21467(17) 0.0326(9) Uani 1 1 d .
C2 C 0.0959(5) 0.6011(2) 1.22442(19) 0.0333(12) Uani 1 1 d .
C8 C 0.1853(5) 0.6169(2) 1.1711(2) 0.0333(12) Uani 1 1 d .
C11 C -0.0370(5) 0.5812(3) 1.2001(2) 0.0457(14) Uani 1 1 d .
H11A H -0.1049 0.6114 1.2180 0.055 Uiso 1 1 calc R
H11B H -0.0571 0.5313 1.2091 0.055 Uiso 1 1 calc R
C12 C -0.0282(6) 0.5932(3) 1.1320(2) 0.0503(15) Uani 1 1 d .
H12A H -0.0775 0.5565 1.1102 0.060 Uiso 1 1 calc R
H12B H -0.0635 0.6400 1.1211 0.060 Uiso 1 1 calc R
C13 C 0.1159(5) 0.5888(3) 1.1164(2) 0.0426(13) Uani 1 1 d .
H13A H 0.1416 0.5394 1.1083 0.051 Uiso 1 1 calc R
H13B H 0.1358 0.6179 1.0808 0.051 Uiso 1 1 calc R
C14 C 0.4114(5) 0.4621(2) 1.25889(19) 0.0287(11) Uani 1 1 d .
C15 C 0.5365(5) 0.3746(2) 1.2925(2) 0.0394(13) Uani 1 1 d .
H15A H 0.5867 0.3462 1.3187 0.047 Uiso 1 1 calc R
C16 C 0.5110(5) 0.3613(2) 1.2346(2) 0.0393(13) Uani 1 1 d .
H16A H 0.5409 0.3222 1.2119 0.047 Uiso 1 1 calc R
C17 C 0.4813(5) 0.4645(2) 1.3677(2) 0.0376(13) Uani 1 1 d .
C18 C 0.5913(5) 0.5018(2) 1.3846(2) 0.0373(12) Uani 1 1 d .
C19 C 0.5978(6) 0.5221(3) 1.4448(2) 0.0478(14) Uani 1 1 d .
H19A H 0.6713 0.5472 1.4589 0.057 Uiso 1 1 calc R
C20 C 0.4987(6) 0.5062(3) 1.4838(2) 0.0507(16) Uani 1 1 d .
H20A H 0.5037 0.5210 1.5243 0.061 Uiso 1 1 calc R
C21 C 0.3921(6) 0.4688(3) 1.4641(2) 0.0489(15) Uani 1 1 d .
H21A H 0.3253 0.4582 1.4919 0.059 Uiso 1 1 calc R
C22 C 0.3789(5) 0.4463(3) 1.4058(2) 0.0405(13) Uani 1 1 d .
C23 C 0.2614(5) 0.4061(3) 1.3858(2) 0.0448(13) Uani 1 1 d .
H23A H 0.2493 0.4167 1.3423 0.054 Uiso 1 1 calc R
C24 C 0.2810(7) 0.3257(3) 1.3908(3) 0.073(2) Uani 1 1 d .
H24A H 0.3602 0.3122 1.3696 0.109 Uiso 1 1 calc R
H24B H 0.2069 0.3013 1.3730 0.109 Uiso 1 1 calc R
H24C H 0.2886 0.3125 1.4331 0.109 Uiso 1 1 calc R
C25 C 0.1395(6) 0.4291(4) 1.4171(3) 0.0722(19) Uani 1 1 d .
H25A H 0.1282 0.4801 1.4121 0.108 Uiso 1 1 calc R
H25B H 0.1457 0.4178 1.4598 0.108 Uiso 1 1 calc R
H25C H 0.0652 0.4044 1.3997 0.108 Uiso 1 1 calc R
C26 C 0.7023(5) 0.5160(3) 1.3427(2) 0.0425(13) Uani 1 1 d .
H26A H 0.6720 0.5086 1.3007 0.051 Uiso 1 1 calc R
C27 C 0.8139(6) 0.4647(4) 1.3554(3) 0.0690(18) Uani 1 1 d .
H27A H 0.8850 0.4740 1.3275 0.103 Uiso 1 1 calc R
H27B H 0.7836 0.4161 1.3502 0.103 Uiso 1 1 calc R
H27C H 0.8443 0.4713 1.3965 0.103 Uiso 1 1 calc R
C28 C 0.7535(7) 0.5908(3) 1.3485(3) 0.0635(17) Uani 1 1 d .
H28A H 0.8232 0.5982 1.3195 0.095 Uiso 1 1 calc R
H28B H 0.7868 0.5981 1.3891 0.095 Uiso 1 1 calc R
H28C H 0.6834 0.6244 1.3406 0.095 Uiso 1 1 calc R
C29 C 0.3770(5) 0.4150(2) 1.1547(2) 0.0336(12) Uani 1 1 d .
C30 C 0.4524(5) 0.4410(2) 1.1080(2) 0.0374(13) Uani 1 1 d .
C31 C 0.3982(7) 0.4356(3) 1.0509(2) 0.0544(16) Uani 1 1 d .
H31A H 0.4442 0.4537 1.0175 0.065 Uiso 1 1 calc R
C32 C 0.2804(7) 0.4046(3) 1.0421(3) 0.0628(18) Uani 1 1 d .
H32A H 0.2471 0.4004 1.0027 0.075 Uiso 1 1 calc R
C33 C 0.2090(7) 0.3794(3) 1.0898(3) 0.0626(18) Uani 1 1 d .
H33A H 0.1266 0.3589 1.0829 0.075 Uiso 1 1 calc R
C34 C 0.2567(6) 0.3837(2) 1.1477(2) 0.0449(14) Uani 1 1 d .
C35 C 0.1825(6) 0.3513(3) 1.1993(3) 0.0578(17) Uani 1 1 d .
H35A H 0.2167 0.3721 1.2373 0.069 Uiso 1 1 calc R
C36 C 0.2060(7) 0.2705(3) 1.2016(3) 0.084(2) Uani 1 1 d .
H36A H 0.2991 0.2612 1.2037 0.126 Uiso 1 1 calc R
H36B H 0.1703 0.2486 1.1655 0.126 Uiso 1 1 calc R
H36C H 0.1636 0.2508 1.2370 0.126 Uiso 1 1 calc R
C37 C 0.0374(7) 0.3663(4) 1.1967(4) 0.091(3) Uani 1 1 d .
H37A H 0.0229 0.4174 1.1971 0.137 Uiso 1 1 calc R
H37B H -0.0051 0.3450 1.2314 0.137 Uiso 1 1 calc R
H37C H 0.0013 0.3463 1.1599 0.137 Uiso 1 1 calc R
C38 C 0.5847(6) 0.4729(3) 1.1176(2) 0.0476(14) Uani 1 1 d .
H38A H 0.5884 0.4926 1.1591 0.057 Uiso 1 1 calc R
C39 C 0.6916(6) 0.4159(3) 1.1113(3) 0.074(2) Uani 1 1 d .
H39A H 0.6754 0.3777 1.1398 0.110 Uiso 1 1 calc R
H39B H 0.7762 0.4371 1.1196 0.110 Uiso 1 1 calc R
H39C H 0.6909 0.3970 1.0705 0.110 Uiso 1 1 calc R
C40 C 0.6139(7) 0.5321(3) 1.0735(3) 0.073(2) Uani 1 1 d .
H40A H 0.5493 0.5696 1.0779 0.109 Uiso 1 1 calc R
H40B H 0.6109 0.5136 1.0326 0.109 Uiso 1 1 calc R
H40C H 0.7002 0.5512 1.0816 0.109 Uiso 1 1 calc R
C41 C 0.2721(5) 0.7398(2) 1.1108(2) 0.0356(12) Uani 1 1 d .
C42 C 0.3876(6) 0.7474(3) 1.0799(2) 0.0456(14) Uani 1 1 d .
H42A H 0.4619 0.7233 1.0943 0.055 Uiso 1 1 calc R
C43 C 0.3994(6) 0.7883(3) 1.0295(2) 0.0571(16) Uani 1 1 d .
H43A H 0.4808 0.7933 1.0102 0.068 Uiso 1 1 calc R
C44 C 0.2931(7) 0.8215(3) 1.0075(2) 0.0541(17) Uani 1 1 d .
H44A H 0.3005 0.8495 0.9725 0.065 Uiso 1 1 calc R
C45 C 0.1748(7) 0.8151(3) 1.0352(2) 0.0559(16) Uani 1 1 d .
H45A H 0.1007 0.8384 1.0197 0.067 Uiso 1 1 calc R
C46 C 0.1667(6) 0.7737(3) 1.0862(2) 0.0523(15) Uani 1 1 d .
H46A H 0.0850 0.7685 1.1051 0.063 Uiso 1 1 calc R
B1 B 0.1593(6) 0.6546(3) 1.2866(2) 0.0341(14) Uani 1 1 d .
B3 B 0.1626(6) 0.5521(3) 1.2728(2) 0.0343(14) Uani 1 1 d .
B4 B 0.2907(6) 0.5904(3) 1.3102(3) 0.0373(14) Uani 1 1 d .
H4 H 0.3020 0.5727 1.3577 0.045 Uiso 1 1 calc R
B5 B 0.3356(6) 0.6782(3) 1.2952(3) 0.0384(15) Uani 1 1 d .
H5 H 0.3767 0.7077 1.3343 0.046 Uiso 1 1 calc R
B6 B 0.2449(6) 0.7281(3) 1.2448(2) 0.0357(14) Uani 1 1 d .
H6 H 0.2334 0.7855 1.2554 0.043 Uiso 1 1 calc R
B7 B 0.1165(6) 0.6860(3) 1.2101(2) 0.0347(14) Uani 1 1 d .
H7 H 0.0294 0.7189 1.1997 0.042 Uiso 1 1 calc R
B9 B 0.3285(6) 0.5329(3) 1.2517(2) 0.0376(14) Uani 1 1 d .
B10 B 0.4180(6) 0.6095(3) 1.2586(2) 0.0357(14) Uani 1 1 d .
H10 H 0.5223 0.5965 1.2661 0.043 Uiso 1 1 calc R
B11 B 0.3919(6) 0.6897(3) 1.2211(2) 0.0360(14) Uani 1 1 d .
H11 H 0.4797 0.7213 1.2090 0.043 Uiso 1 1 calc R
B12 B 0.2632(6) 0.6960(3) 1.1704(2) 0.0313(13) Uani 1 1 d .
B13 B 0.3436(6) 0.6065(3) 1.1833(2) 0.0333(14) Uani 1 1 d .
H13 H 0.3814 0.5754 1.1445 0.040 Uiso 1 1 calc R
H1 H 0.095(4) 0.6664(19) 1.3203(17) 0.022(10) Uiso 1 1 d .
H3 H 0.092(4) 0.519(2) 1.3021(17) 0.028(11) Uiso 1 1 d .
H9 H 0.227(6) 0.515(3) 1.226(2) 0.074(17) Uiso 1 1 d .
O1 O 0.7541(8) 0.7037(4) 1.4841(3) 0.136(3) Uani 1 1 d .
C49 C 0.5431(8) 0.7309(4) 1.4470(3) 0.090(2) Uani 1 1 d .
H49A H 0.5780 0.7078 1.4113 0.134 Uiso 1 1 calc R
H49B H 0.5221 0.7801 1.4377 0.134 Uiso 1 1 calc R
H49C H 0.4646 0.7063 1.4600 0.134 Uiso 1 1 calc R
C48 C 0.6407(10) 0.7288(4) 1.4957(3) 0.086(2) Uani 1 1 d .
C47 C 0.6130(10) 0.7597(5) 1.5532(3) 0.115(3) Uani 1 1 d .
H47A H 0.6874 0.7530 1.5798 0.172 Uiso 1 1 calc R
H47B H 0.5368 0.7368 1.5706 0.172 Uiso 1 1 calc R
H47C H 0.5961 0.8102 1.5483 0.172 Uiso 1 1 calc R

loop_
_atom_site_aniso_label
_atom_site_aniso_U_11
_atom_site_aniso_U_22
_atom_site_aniso_U_33
_atom_site_aniso_U_23
_atom_site_aniso_U_13
_atom_site_aniso_U_12
N1 0.034(3) 0.031(2) 0.031(2) 0.0037(16) 0.0032(18) 0.0056(19)
N2 0.029(2) 0.027(2) 0.041(2) -0.0001(17) 0.0058(19) 0.0031(18)
C2 0.038(3) 0.028(2) 0.034(3) -0.0020(19) -0.006(2) 0.001(2)
C8 0.037(3) 0.026(2) 0.037(3) 0.006(2) -0.003(2) 0.004(2)
C11 0.045(4) 0.029(3) 0.063(3) 0.005(2) -0.007(3) 0.002(3)
C12 0.050(4) 0.041(3) 0.059(4) -0.003(3) -0.020(3) 0.001(3)
C13 0.050(4) 0.034(3) 0.043(3) 0.002(2) -0.013(3) 0.000(3)
C14 0.024(3) 0.024(2) 0.038(3) 0.004(2) 0.004(2) -0.001(2)
C15 0.043(3) 0.024(2) 0.051(3) 0.008(2) -0.005(3) 0.015(2)
C16 0.044(4) 0.029(3) 0.044(3) -0.002(2) -0.002(3) 0.012(2)
C17 0.045(4) 0.030(3) 0.038(3) 0.002(2) 0.001(3) 0.016(3)
C18 0.034(3) 0.033(3) 0.045(3) 0.002(2) -0.008(3) 0.009(2)
C19 0.049(4) 0.052(3) 0.043(3) -0.001(2) -0.017(3) 0.005(3)
C20 0.060(5) 0.056(4) 0.036(3) 0.002(3) 0.002(3) 0.012(3)
C21 0.045(4) 0.059(4) 0.043(3) 0.014(3) 0.011(3) 0.014(3)
C22 0.037(4) 0.049(3) 0.035(3) 0.011(2) -0.001(2) 0.016(3)
C23 0.035(3) 0.044(3) 0.055(3) 0.009(3) 0.003(3) -0.002(3)
C24 0.051(5) 0.053(4) 0.114(5) 0.011(4) 0.000(4) -0.003(3)
C25 0.055(5) 0.100(5) 0.061(4) 0.020(4) 0.005(3) 0.001(4)
C26 0.037(4) 0.047(3) 0.043(3) 0.006(2) -0.001(3) -0.002(3)
C27 0.044(4) 0.076(4) 0.087(5) 0.012(4) 0.004(3) 0.008(3)
C28 0.070(5) 0.057(4) 0.063(4) 0.004(3) 0.000(3) -0.013(3)
C29 0.035(3) 0.028(2) 0.038(3) -0.008(2) -0.011(2) 0.006(2)
C30 0.039(4) 0.031(3) 0.041(3) -0.004(2) 0.007(3) 0.006(2)
C31 0.071(5) 0.048(3) 0.043(3) 0.003(3) 0.002(3) 0.018(4)
C32 0.072(5) 0.055(4) 0.062(4) -0.013(3) -0.024(4) 0.018(4)
C33 0.060(5) 0.046(3) 0.082(5) -0.017(3) -0.021(4) 0.006(3)
C34 0.044(4) 0.032(3) 0.059(4) -0.012(2) -0.002(3) 0.000(3)
C35 0.047(4) 0.038(3) 0.089(5) -0.009(3) 0.008(3) -0.012(3)
C36 0.076(5) 0.049(4) 0.126(6) 0.004(4) 0.029(5) -0.028(4)
C37 0.061(5) 0.059(4) 0.153(7) -0.030(4) 0.031(5) -0.016(4)
C38 0.053(4) 0.045(3) 0.045(3) 0.000(2) 0.013(3) -0.001(3)
C39 0.051(5) 0.061(4) 0.109(5) 0.018(4) 0.023(4) 0.008(3)
C40 0.068(5) 0.059(4) 0.091(5) 0.018(3) 0.032(4) 0.001(4)
C41 0.040(3) 0.027(3) 0.040(3) -0.003(2) -0.005(3) 0.004(2)
C42 0.036(4) 0.060(4) 0.041(3) 0.008(3) 0.005(3) 0.010(3)
C43 0.051(4) 0.063(4) 0.057(3) 0.027(3) 0.009(3) 0.004(3)
C44 0.077(5) 0.035(3) 0.050(3) 0.011(2) 0.007(3) -0.010(3)
C45 0.063(5) 0.053(4) 0.052(3) 0.016(3) 0.001(3) 0.013(3)
C46 0.055(4) 0.045(3) 0.057(3) 0.021(3) 0.006(3) -0.001(3)
B1 0.036(4) 0.032(3) 0.033(3) -0.001(2) 0.003(3) 0.009(3)
B3 0.029(4) 0.033(3) 0.041(3) -0.002(2) 0.006(3) 0.005(3)
B4 0.042(4) 0.031(3) 0.040(3) 0.006(2) -0.008(3) 0.010(3)
B5 0.049(4) 0.023(3) 0.043(3) -0.006(2) -0.006(3) 0.002(3)
B6 0.033(4) 0.034(3) 0.040(3) -0.009(2) 0.003(3) 0.002(3)
B7 0.046(4) 0.026(3) 0.033(3) 0.002(2) -0.001(3) 0.006(3)
B9 0.043(4) 0.032(3) 0.037(3) 0.005(2) -0.003(3) -0.002(3)
B10 0.035(4) 0.027(3) 0.044(3) 0.011(2) -0.005(3) 0.003(3)
B11 0.031(4) 0.031(3) 0.046(3) -0.001(2) 0.001(3) 0.000(3)
B12 0.033(4) 0.022(3) 0.039(3) -0.004(2) 0.005(3) 0.000(2)
B13 0.042(4) 0.020(3) 0.038(3) -0.001(2) -0.002(3) -0.001(3)
O1 0.149(7) 0.126(5) 0.133(5) -0.029(4) -0.034(5) 0.047(5)
C49 0.087(6) 0.077(5) 0.105(6) -0.006(4) -0.020(5) -0.011(4)
C48 0.122(8) 0.056(4) 0.079(5) 0.000(4) -0.019(5) -0.006(5)
C47 0.167(10) 0.116(7) 0.062(5) 0.006(5) 0.008(5) -0.047(7)

loop_
_atom_type_symbol
_atom_type_description
_atom_type_scat_dispersion_real
_atom_type_scat_dispersion_imag
_atom_type_scat_source
C C 0.0033 0.0016 'International Tables Vol C Tables 4.2.6.8 and 6.1.1.4'
H H 0.0000 0.0000 'International Tables Vol C Tables 4.2.6.8 and 6.1.1.4'
B B 0.0013 0.0007 'International Tables Vol C Tables 4.2.6.8 and 6.1.1.4'
N N 0.0061 0.0033 'International Tables Vol C Tables 4.2.6.8 and 6.1.1.4'
O O 0.0106 0.0060 'International Tables Vol C Tables 4.2.6.8 and 6.1.1.4'

loop_
_geom_angle_atom_site_label_1
_geom_angle_atom_site_label_2
_geom_angle_atom_site_label_3
_geom_angle
C14 N1 C15 110.4(4)
C14 N1 C17 128.8(4)
C15 N1 C17 120.6(4)
C14 N2 C16 110.4(4)
C14 N2 C29 127.5(4)
C16 N2 C29 121.9(4)
C11 C2 C8 108.3(4)
C11 C2 B3 119.3(4)
C8 C2 B3 112.4(4)
C11 C2 B7 106.7(4)
C8 C2 B7 65.4(3)
B3 C2 B7 130.3(4)
C11 C2 B1 136.5(4)
C8 C2 B1 105.3(4)
B3 C2 B1 69.7(3)
B7 C2 B1 64.2(3)
C13 C8 C2 105.8(4)
C13 C8 B13 123.7(4)
C2 C8 B13 116.0(4)
C13 C8 B12 121.8(4)
C2 C8 B12 117.6(4)
B13 C8 B12 69.0(3)
C13 C8 B7 118.6(4)
C2 C8 B7 60.7(3)
B13 C8 B7 114.3(4)
B12 C8 B7 62.0(3)
C2 C11 C12 105.2(4)
C13 C12 C11 105.8(4)
C8 C13 C12 105.0(4)
N2 C14 N1 105.3(4)
N2 C14 B9 124.6(4)
N1 C14 B9 130.1(4)
C16 C15 N1 107.2(4)
C15 C16 N2 106.7(4)
C18 C17 C22 125.2(4)
C18 C17 N1 117.6(4)
C22 C17 N1 117.0(5)
C17 C18 C19 116.1(5)
C17 C18 C26 123.0(4)
C19 C18 C26 120.8(5)
C20 C19 C18 120.8(5)
C19 C20 C21 120.2(5)
C22 C21 C20 122.6(5)
C21 C22 C17 115.1(5)
C21 C22 C23 121.2(5)
C17 C22 C23 123.7(5)
C22 C23 C25 113.0(5)
C22 C23 C24 111.9(5)
C25 C23 C24 111.3(5)
C18 C26 C28 112.3(4)
C18 C26 C27 110.2(4)
C28 C26 C27 108.3(5)
C34 C29 C30 124.7(4)
C34 C29 N2 117.4(4)
C30 C29 N2 117.7(4)
C29 C30 C31 115.7(5)
C29 C30 C38 122.8(4)
C31 C30 C38 121.5(5)
C32 C31 C30 121.4(6)
C31 C32 C33 121.0(6)
C32 C33 C34 120.6(6)
C29 C34 C33 116.7(5)
C29 C34 C35 122.8(5)
C33 C34 C35 120.4(6)
C34 C35 C37 113.2(6)
C34 C35 C36 110.2(5)
C37 C35 C36 109.8(5)
C30 C38 C40 112.4(5)
C30 C38 C39 110.8(4)
C40 C38 C39 108.2(5)
C46 C41 C42 115.7(5)
C46 C41 B12 122.5(5)
C42 C41 B12 121.8(5)
C43 C42 C41 122.9(5)
C44 C43 C42 119.0(6)
C43 C44 C45 121.2(5)
C44 C45 C46 118.2(6)
C41 C46 C45 122.9(6)
C2 B1 B7 53.1(3)
C2 B1 B5 123.4(4)
B7 B1 B5 104.3(4)
C2 B1 B6 101.5(3)
B7 B1 B6 54.8(3)
B5 B1 B6 54.9(3)
C2 B1 B4 96.4(3)
B7 B1 B4 129.0(4)
B5 B1 B4 55.4(3)
B6 B1 B4 105.9(4)
C2 B1 B3 48.9(3)
B7 B1 B3 100.1(3)
B5 B1 B3 103.5(4)
B6 B1 B3 129.8(4)
B4 B1 B3 53.0(3)
C2 B3 B4 114.7(4)
C2 B3 B9 110.6(4)
B4 B3 B9 59.0(3)
C2 B3 B1 61.3(3)
B4 B3 B1 61.4(3)
B9 B3 B1 104.8(4)
B3 B4 B9 63.0(3)
B3 B4 B5 120.5(4)
B9 B4 B5 112.9(4)
B3 B4 B10 109.7(4)
B9 B4 B10 58.6(3)
B5 B4 B10 59.4(3)
B3 B4 B1 65.6(3)
B9 B4 B1 110.7(4)
B5 B4 B1 62.0(3)
B10 B4 B1 102.6(4)
B6 B5 B10 111.2(4)
B6 B5 B4 119.6(4)
B10 B5 B4 61.1(3)
B6 B5 B11 60.3(3)
B10 B5 B11 59.7(3)
B4 B5 B11 112.5(4)
B6 B5 B1 62.8(3)
B10 B5 B1 104.2(4)
B4 B5 B1 62.6(3)
B11 B5 B1 104.6(4)
B7 B6 B5 116.8(4)
B7 B6 B11 109.6(4)
B5 B6 B11 60.5(3)
B7 B6 B12 60.4(3)
B5 B6 B12 111.1(4)
B11 B6 B12 59.2(3)
B7 B6 B1 61.6(3)
B5 B6 B1 62.2(3)
B11 B6 B1 104.3(4)
B12 B6 B1 105.0(4)
C2 B7 C8 54.0(3)
C2 B7 B6 117.4(4)
C8 B7 B6 105.0(4)
C2 B7 B12 108.1(4)
C8 B7 B12 58.3(3)
B6 B7 B12 61.1(3)
C2 B7 B1 62.8(3)
C8 B7 B1 97.0(3)
B6 B7 B1 63.5(3)
B12 B7 B1 106.9(4)
C14 B9 B10 114.2(5)
C14 B9 B4 124.7(4)
B10 B9 B4 61.9(3)
C14 B9 B3 130.4(4)
B10 B9 B3 108.3(4)
B4 B9 B3 57.9(3)
C14 B9 B13 126.7(4)
B10 B9 B13 57.3(3)
B4 B9 B13 98.5(4)
B3 B9 B13 97.3(4)
B9 B10 B11 127.1(4)
B9 B10 B5 113.9(4)
B11 B10 B5 60.5(3)
B9 B10 B4 59.6(3)
B11 B10 B4 111.7(4)
B5 B10 B4 59.5(3)
B9 B10 B13 70.8(3)
B11 B10 B13 62.0(3)
B5 B10 B13 104.2(4)
B4 B10 B13 105.9(4)
B12 B11 B10 118.9(4)
B12 B11 B6 60.8(3)
B10 B11 B6 110.2(4)
B12 B11 B5 111.3(4)
B10 B11 B5 59.8(3)
B6 B11 B5 59.1(3)
B12 B11 B13 63.9(3)
B10 B11 B13 61.4(3)
B6 B11 B13 104.7(4)
B5 B11 B13 103.4(4)
C41 B12 C8 120.1(4)
C41 B12 B11 122.6(4)
C8 B12 B11 107.1(4)
C41 B12 B7 122.1(4)
C8 B12 B7 59.7(3)
B11 B12 B7 108.7(4)
C41 B12 B6 128.0(4)
C8 B12 B6 104.0(4)
B11 B12 B6 60.0(3)
B7 B12 B6 58.4(3)
C41 B12 B13 124.9(4)
C8 B12 B13 54.7(3)
B11 B12 B13 60.8(3)
B7 B12 B13 101.7(4)
B6 B12 B13 102.0(4)
C8 B13 B10 123.5(4)
C8 B13 B11 103.7(4)
B10 B13 B11 56.6(3)
C8 B13 B12 56.3(3)
B10 B13 B12 106.9(3)
B11 B13 B12 55.4(3)
C8 B13 B9 97.3(4)
B10 B13 B9 51.9(3)
B11 B13 B9 104.9(3)
B12 B13 B9 132.5(4)
O1 C48 C47 120.5(8)
O1 C48 C49 118.8(7)
C47 C48 C49 120.5(9)

loop_
_geom_bond_atom_site_label_1
_geom_bond_atom_site_label_2
_geom_bond_distance
N1 C14 1.350(5)
N1 C15 1.370(6)
N1 C17 1.462(6)
N2 C14 1.348(5)
N2 C16 1.377(6)
N2 C29 1.459(6)
C2 C11 1.525(7)
C2 C8 1.537(7)
C2 B3 1.583(7)
C2 B7 1.656(7)
C2 B1 1.842(7)
C8 C13 1.515(7)
C8 B13 1.671(8)
C8 B12 1.702(7)
C8 B7 1.727(7)
C11 C12 1.543(7)
C12 C13 1.532(8)
C14 B9 1.600(7)
C15 C16 1.344(7)
C17 C18 1.392(7)
C17 C22 1.402(7)
C18 C19 1.401(7)
C18 C26 1.506(7)
C19 C20 1.379(8)
C20 C21 1.383(8)
C21 C22 1.377(7)
C22 C23 1.504(7)
C23 C25 1.506(8)
C23 C24 1.541(8)
C26 C28 1.519(7)
C26 C27 1.536(7)
C29 C34 1.386(7)
C29 C30 1.395(7)
C30 C31 1.398(7)
C30 C38 1.511(7)
C31 C32 1.367(9)
C32 C33 1.382(9)
C33 C34 1.388(8)
C34 C35 1.515(8)
C35 C37 1.529(9)
C35 C36 1.552(8)
C38 C40 1.525(7)
C38 C39 1.552(8)
C41 C46 1.379(7)
C41 C42 1.388(7)
C41 B12 1.573(7)
C42 C43 1.373(7)
C43 C44 1.359(8)
C44 C45 1.376(8)
C45 C46 1.388(7)
B1 B7 1.865(7)
B1 B5 1.887(9)
B1 B6 1.897(8)
B1 B4 1.899(8)
B1 B3 1.969(8)
B3 B4 1.728(8)
B3 B9 1.817(9)
B4 B9 1.748(8)
B4 B5 1.760(8)
B4 B10 1.788(8)
B5 B6 1.746(8)
B5 B10 1.759(8)
B5 B11 1.770(8)
B6 B7 1.732(8)
B6 B11 1.767(8)
B6 B12 1.780(7)
B7 B12 1.768(8)
B9 B10 1.730(8)
B9 B13 2.076(7)
B10 B11 1.758(7)
B10 B13 1.849(8)
B11 B12 1.752(8)
B11 B13 1.858(7)
B12 B13 1.912(7)
O1 C48 1.291(11)
C49 C48 1.484(10)
C48 C47 1.441(10)

loop_
_platon_squeeze_void_nr
_platon_squeeze_void_average_x
_platon_squeeze_void_average_y
_platon_squeeze_void_average_z
_platon_squeeze_void_volume
_platon_squeeze_void_count_electrons
1 0.184 0.837 0.836 22.5 2.2
2 0.315 0.163 0.336 22.5 2.2
3 0.685 0.663 0.164 22.5 2.2
4 0.815 0.337 0.664 22.5 2.2
